data_4022581
loop_
_publ_author_name
'Renzo Luisi'
'Vito Capriati'
'Saverio Florio'
'Eliana Piccolo'

_publ_contact_author
;Prof. Saverio Florio

;
_publ_contact_author_address
;Dipartimento Farmaco-Chimico
Universit\`a degli Studi di Bari
via E. Orabona 4
70125 Bari Ba
Italy
;
_publ_contact_author_email florio@farmchim.uniba.it
_publ_contact_author_fax '39 080 5442231'
_publ_contact_author_phone '39 080 5442749'
_publ_section_title
;
 Synthesis of Enantiomerically Enriched Oxazolinyl[1,2]Oxazetidines
;
_journal_name_full 'Journal of Organic Chemistry'
_journal_page_first 10187
_journal_page_last 10190
_journal_paper_doi 10.1021/jo035360u
_journal_volume 68
_journal_year 2003
_chemical_formula_sum 'C19 H31 Cl N2 O2'
_chemical_formula_weight 354.91
_chemical_name_systematic
; 
 (4R,3'R,4'S)-2-[2-tert-Butyl-3-(4-chlorophenyl)-4-methyl[1,2]oxazetidin-4-yl]-
4-isopropyl-4,5-dihydrooxazole 
;
_space_group_IT_number 19
_symmetry_cell_setting orthorhombic
_symmetry_space_group_name_Hall 'P 2ac 2ab'
_symmetry_space_group_name_H-M 'P 21 21 21'
_atom_sites_solution_hydrogens geom
_atom_sites_solution_primary direct
_atom_sites_solution_secondary difmap
_audit_creation_method SHELXL-97
_cell_angle_alpha 90.000(10)
_cell_angle_beta 90.000(10)
_cell_angle_gamma 90.000(10)
_cell_formula_units_Z 4
_cell_length_a 6.1870(10)
_cell_length_b 16.7210(10)
_cell_length_c 18.7920(10)
_cell_measurement_reflns_used 28053
_cell_measurement_temperature 293(2)
_cell_measurement_theta_max 26.4
_cell_measurement_theta_min 1
_cell_volume 1944.1(4)
_computing_structure_refinement 'SHELXL-97 (Sheldrick, 1997)'
_computing_structure_solution 'SHELXS-97 (Sheldrick, 1990)'
_diffrn_ambient_temperature 293(2)
_diffrn_measured_fraction_theta_full 0.931
_diffrn_measured_fraction_theta_max 0.931
_diffrn_radiation_monochromator graphite
_diffrn_radiation_source 'fine-focus sealed tube'
_diffrn_radiation_type MoK\a
_diffrn_radiation_wavelength 0.71073
_diffrn_reflns_av_R_equivalents 0.0000
_diffrn_reflns_av_sigmaI/netI 0.0188
_diffrn_reflns_limit_h_max 6
_diffrn_reflns_limit_h_min 0
_diffrn_reflns_limit_k_max 20
_diffrn_reflns_limit_k_min 0
_diffrn_reflns_limit_l_max 23
_diffrn_reflns_limit_l_min 0
_diffrn_reflns_number 2143
_diffrn_reflns_theta_full 26.39
_diffrn_reflns_theta_max 26.39
_diffrn_reflns_theta_min 2.17
_exptl_absorpt_coefficient_mu 0.210
_exptl_absorpt_correction_type none
_exptl_crystal_colour colourless
_exptl_crystal_density_diffrn 1.213
_exptl_crystal_density_method 'not measured'
_exptl_crystal_description plate
_exptl_crystal_F_000 768
_exptl_crystal_size_max 0.30
_exptl_crystal_size_mid 0.20
_exptl_crystal_size_min 0.15
_refine_diff_density_max 0.167
_refine_diff_density_min -0.203
_refine_diff_density_rms 0.035
_refine_ls_abs_structure_details 'Flack H D (1983), Acta Cryst. A39, 876-881'
_refine_ls_abs_structure_Flack 0.93(16)
_refine_ls_extinction_method none
_refine_ls_goodness_of_fit_ref 1.121
_refine_ls_hydrogen_treatment mixed
_refine_ls_matrix_type full
_refine_ls_number_parameters 217
_refine_ls_number_reflns 2143
_refine_ls_number_restraints 0
_refine_ls_restrained_S_all 1.121
_refine_ls_R_factor_all 0.0508
_refine_ls_R_factor_gt 0.0457
_refine_ls_shift/su_max 0.000
_refine_ls_shift/su_mean 0.000
_refine_ls_structure_factor_coef Fsqd
_refine_ls_weighting_details 'calc w=1/[\s^2^(Fo^2^)+(0.0830P)^2^+0.4347P] where P=(Fo^2^+2Fc^2^)/3'
_refine_ls_weighting_scheme calc
_refine_ls_wR_factor_gt 0.1361
_refine_ls_wR_factor_ref 0.1421
_reflns_number_gt 1985
_reflns_number_total 2143
_reflns_threshold_expression >2sigma(I)
_cod_data_source_file jo035360usi20031031_111553.cif
_cod_data_source_block shelxl
_cod_depositor_comments
;
The following automatic conversions were performed:
'_symmetry_cell_setting' value 'Orthorhombic' changed to 'orthorhombic'
according to '/home/saulius/struct/CIF-dictionaries/cif_core.dic'
dictionary named 'cif_core.dic' version 2.4.1 from 2010-06-29.

Automatic conversion script
Id: cif_fix_enum 1527 2010-12-29 10:47:43Z saulius 
;
_cod_database_code 4022581

loop_
_symmetry_equiv_pos_as_xyz
'x, y, z'
'-x+1/2, -y, z+1/2'
'x+1/2, -y+1/2, -z'
'-x, y+1/2, -z+1/2'

loop_
_atom_site_label
_atom_site_type_symbol
_atom_site_fract_x
_atom_site_fract_y
_atom_site_fract_z
_atom_site_U_iso_or_equiv
_atom_site_adp_type
_atom_site_occupancy
_atom_site_symmetry_multiplicity
_atom_site_calc_flag
_atom_site_refinement_flags
Cl1 Cl 0.2442(2) -0.17296(7) -0.55705(5) 0.0907(4) Uani 1 1 d .
O2 O -0.3470(4) -0.11192(13) -0.19933(12) 0.0509(6) Uani 1 1 d .
O3 O 0.1745(4) -0.20579(15) -0.16779(11) 0.0559(6) Uani 1 1 d .
C4 C -0.1592(5) -0.16031(17) -0.21520(15) 0.0428(6) Uani 1 1 d .
N5 N -0.2868(4) -0.05465(13) -0.25716(13) 0.0417(5) Uani 1 1 d .
N6 N -0.0606(5) -0.15712(18) -0.08720(14) 0.0555(7) Uani 1 1 d .
C7 C -0.0202(5) -0.17380(16) -0.15105(16) 0.0427(6) Uani 1 1 d .
C8 C 0.0041(5) -0.11119(17) -0.33752(16) 0.0429(6) Uani 1 1 d .
C9 C -0.0696(5) -0.09238(16) -0.26298(15) 0.0397(6) Uani 1 1 d .
H9 H 0.0368 -0.0568 -0.2435 0.048 Uiso 1 1 d R
C10 C -0.3006(6) 0.02794(18) -0.22910(17) 0.0486(7) Uani 1 1 d .
C11 C 0.1402(6) -0.17313(18) -0.04623(15) 0.0474(7) Uani 1 1 d .
H11 H 0.1130 -0.2100 -0.0081 0.057 Uiso 1 1 d R
C12 C 0.2911(6) -0.2122(2) -0.10128(15) 0.0538(8) Uani 1 1 d .
H12A H 0.4251 -0.1837 -0.1055 0.065 Uiso 1 1 d R
H12B H 0.3201 -0.2673 -0.0902 0.065 Uiso 1 1 d R
C13 C 0.2279(6) -0.0965(2) -0.01337(17) 0.0560(8) Uani 1 1 d .
H13 H 0.2662 -0.0609 -0.0514 0.067 Uiso 1 1 d R
C14 C -0.0545(7) -0.1194(2) -0.46402(18) 0.0609(9) Uani 1 1 d .
H14 H -0.1451 -0.1115 -0.5049 0.073 Uiso 1 1 d R
C15 C 0.1487(7) -0.1501(2) -0.47202(18) 0.0581(9) Uani 1 1 d .
C16 C 0.2107(6) -0.1419(2) -0.34731(18) 0.0555(8) Uani 1 1 d .
H16 H 0.3046 -0.1491 -0.3072 0.067 Uiso 1 1 d R
C17 C -0.1267(6) -0.1009(2) -0.39570(17) 0.0540(8) Uani 1 1 d .
H17 H -0.2700 -0.0799 -0.3896 0.065 Uiso 1 1 d R
C18 C 0.2826(6) -0.1622(2) -0.41459(19) 0.0606(9) Uani 1 1 d .
H18 H 0.4241 -0.1846 -0.4211 0.073 Uiso 1 1 d R
C19 C -0.2229(7) -0.23745(18) -0.25123(19) 0.0575(9) Uani 1 1 d .
H19A H -0.0955 -0.2683 -0.2611 0.069 Uiso 1 1 d R
H19B H -0.3173 -0.2675 -0.2208 0.069 Uiso 1 1 d R
H19C H -0.2961 -0.2255 -0.2950 0.069 Uiso 1 1 d R
C20 C -0.2026(8) 0.0798(2) -0.2876(2) 0.0658(10) Uani 1 1 d .
H20A H -0.2062 0.1350 -0.2736 0.079 Uiso 1 1 d R
H20B H -0.0557 0.0639 -0.2961 0.079 Uiso 1 1 d R
H20C H -0.2854 0.0729 -0.3304 0.079 Uiso 1 1 d R
C21 C -0.1830(7) 0.0415(2) -0.15898(19) 0.0641(10) Uani 1 1 d .
H21A H -0.1996 0.0961 -0.1443 0.077 Uiso 1 1 d R
H21B H -0.2412 0.0068 -0.1231 0.077 Uiso 1 1 d R
H21C H -0.0324 0.0299 -0.1656 0.077 Uiso 1 1 d R
C22 C -0.5427(7) 0.0448(2) -0.2214(3) 0.0717(11) Uani 1 1 d .
H22A H -0.5633 0.0980 -0.2034 0.086 Uiso 1 1 d R
H22B H -0.6105 0.0401 -0.2671 0.086 Uiso 1 1 d R
H22C H -0.6062 0.0070 -0.1891 0.086 Uiso 1 1 d R
C23 C 0.0609(9) -0.0570(3) 0.0340(3) 0.0898(15) Uani 1 1 d .
H23A H 0.1184 -0.0092 0.0551 0.108 Uiso 1 1 d R
H23B H -0.0624 -0.0438 0.0053 0.108 Uiso 1 1 d R
H23C H 0.0182 -0.0935 0.0709 0.108 Uiso 1 1 d R
C24 C 0.4334(8) -0.1126(3) 0.0280(3) 0.0851(13) Uani 1 1 d .
H24A H 0.4853 -0.0637 0.0486 0.102 Uiso 1 1 d R
H24B H 0.4059 -0.1509 0.0650 0.102 Uiso 1 1 d R
H24C H 0.5403 -0.1335 -0.0040 0.102 Uiso 1 1 d R

loop_
_atom_site_aniso_label
_atom_site_aniso_U_11
_atom_site_aniso_U_22
_atom_site_aniso_U_33
_atom_site_aniso_U_23
_atom_site_aniso_U_13
_atom_site_aniso_U_12
Cl1 0.1171(11) 0.1001(8) 0.0549(5) -0.0098(5) 0.0230(6) 0.0029(7)
O2 0.0370(13) 0.0492(11) 0.0667(13) 0.0094(10) 0.0086(10) -0.0006(9)
O3 0.0546(14) 0.0744(14) 0.0388(10) -0.0026(10) -0.0029(10) 0.0181(12)
C4 0.0395(16) 0.0402(13) 0.0487(15) 0.0001(12) 0.0001(12) -0.0011(12)
N5 0.0367(14) 0.0375(11) 0.0507(13) 0.0010(10) -0.0015(11) -0.0006(10)
N6 0.0511(18) 0.0705(17) 0.0450(13) -0.0042(13) 0.0047(12) -0.0035(14)
C7 0.0422(16) 0.0397(13) 0.0463(15) 0.0009(12) 0.0017(12) -0.0032(12)
C8 0.0386(16) 0.0430(14) 0.0470(15) 0.0038(12) -0.0006(12) -0.0015(12)
C9 0.0346(15) 0.0396(13) 0.0450(14) 0.0015(12) -0.0054(11) -0.0007(11)
C10 0.0472(19) 0.0409(14) 0.0576(17) -0.0027(13) -0.0016(14) 0.0050(13)
C11 0.0539(19) 0.0524(16) 0.0359(13) 0.0056(12) 0.0035(12) -0.0045(14)
C12 0.056(2) 0.0622(18) 0.0434(14) 0.0014(14) -0.0055(14) 0.0076(17)
C13 0.060(2) 0.0558(17) 0.0525(16) -0.0010(14) 0.0019(16) -0.0056(16)
C14 0.070(2) 0.070(2) 0.0427(16) -0.0026(15) -0.0090(15) 0.0051(19)
C15 0.071(2) 0.0545(17) 0.0488(16) 0.0002(14) 0.0108(16) -0.0045(17)
C16 0.046(2) 0.070(2) 0.0510(17) 0.0001(15) -0.0015(14) 0.0107(16)
C17 0.0498(19) 0.0596(18) 0.0525(17) -0.0013(15) -0.0083(14) 0.0067(16)
C18 0.049(2) 0.072(2) 0.0608(18) -0.0018(17) 0.0094(16) 0.0068(17)
C19 0.065(2) 0.0442(14) 0.0628(18) -0.0011(14) -0.0085(18) -0.0092(15)
C20 0.075(3) 0.0475(16) 0.075(2) 0.0080(15) -0.005(2) -0.0052(18)
C21 0.072(3) 0.0615(19) 0.0591(19) -0.0166(16) -0.0062(19) 0.0062(19)
C22 0.056(2) 0.063(2) 0.096(3) -0.008(2) 0.000(2) 0.0171(18)
C23 0.082(3) 0.094(3) 0.093(3) -0.040(3) 0.012(3) -0.008(3)
C24 0.086(3) 0.081(3) 0.088(3) -0.017(2) -0.027(3) -0.001(2)

loop_
_atom_type_symbol
_atom_type_description
_atom_type_scat_dispersion_real
_atom_type_scat_dispersion_imag
_atom_type_scat_source
C C 0.0033 0.0016 'International Tables Vol C Tables 4.2.6.8 and 6.1.1.4'
H H 0.0000 0.0000 'International Tables Vol C Tables 4.2.6.8 and 6.1.1.4'
N N 0.0061 0.0033 'International Tables Vol C Tables 4.2.6.8 and 6.1.1.4'
O O 0.0106 0.0060 'International Tables Vol C Tables 4.2.6.8 and 6.1.1.4'
Cl Cl 0.1484 0.1585 'International Tables Vol C Tables 4.2.6.8 and 6.1.1.4'

loop_
_geom_angle_atom_site_label_1
_geom_angle_atom_site_label_2
_geom_angle_atom_site_label_3
_geom_angle
C4 O2 N5 90.48(19)
C7 O3 C12 105.8(2)
O2 C4 C7 112.3(2)
O2 C4 C19 111.1(3)
C7 C4 C19 112.5(2)
O2 C4 C9 89.8(2)
C7 C4 C9 111.8(2)
C19 C4 C9 117.4(2)
C10 N5 C9 118.3(2)
C10 N5 O2 108.9(2)
C9 N5 O2 90.38(19)
C7 N6 C11 106.8(3)
N6 C7 O3 119.1(3)
N6 C7 C4 128.4(3)
O3 C7 C4 112.5(2)
C17 C8 C16 118.9(3)
C17 C8 C9 122.5(3)
C16 C8 C9 118.6(3)
N5 C9 C8 115.5(2)
N5 C9 C4 86.9(2)
C8 C9 C4 119.6(2)
N5 C9 H9 109.2
C8 C9 H9 106.1
C4 C9 H9 118.5
N5 C10 C21 114.8(3)
N5 C10 C20 104.5(3)
C21 C10 C20 110.4(3)
N5 C10 C22 105.2(3)
C21 C10 C22 111.0(3)
C20 C10 C22 110.6(3)
N6 C11 C13 110.9(3)
N6 C11 C12 103.6(2)
C13 C11 C12 114.5(3)
N6 C11 H11 110.8
C13 C11 H11 107.4
C12 C11 H11 109.6
O3 C12 C11 104.3(3)
O3 C12 H12A 108.7
C11 C12 H12A 111.6
O3 C12 H12B 110.6
C11 C12 H12B 112.0
H12A C12 H12B 109.5
C23 C13 C24 110.4(4)
C23 C13 C11 111.2(3)
C24 C13 C11 110.9(3)
C23 C13 H13 109.7
C24 C13 H13 106.6
C11 C13 H13 107.9
C15 C14 C17 118.6(3)
C15 C14 H14 120.0
C17 C14 H14 121.3
C14 C15 C18 121.5(3)
C14 C15 Cl1 119.6(3)
C18 C15 Cl1 118.8(3)
C18 C16 C8 120.5(3)
C18 C16 H16 119.6
C8 C16 H16 119.9
C8 C17 C14 121.2(3)
C8 C17 H17 119.7
C14 C17 H17 119.1
C15 C18 C16 119.2(3)
C15 C18 H18 120.4
C16 C18 H18 120.4
C4 C19 H19A 109.3
C4 C19 H19B 109.8
H19A C19 H19B 109.5
C4 C19 H19C 109.3
H19A C19 H19C 109.5
H19B C19 H19C 109.5
C10 C20 H20A 109.8
C10 C20 H20B 109.8
H20A C20 H20B 109.5
C10 C20 H20C 108.9
H20A C20 H20C 109.5
H20B C20 H20C 109.5
C10 C21 H21A 109.9
C10 C21 H21B 109.8
H21A C21 H21B 109.5
C10 C21 H21C 108.8
H21A C21 H21C 109.5
H21B C21 H21C 109.5
C10 C22 H22A 109.5
C10 C22 H22B 109.1
H22A C22 H22B 109.5
C10 C22 H22C 109.8
H22A C22 H22C 109.5
H22B C22 H22C 109.5
C13 C23 H23A 110.6
C13 C23 H23B 108.2
H23A C23 H23B 109.5
C13 C23 H23C 109.6
H23A C23 H23C 109.5
H23B C23 H23C 109.5
C13 C24 H24A 109.7
C13 C24 H24B 110.0
H24A C24 H24B 109.5
C13 C24 H24C 108.8
H24A C24 H24C 109.5
H24B C24 H24C 109.5

loop_
_geom_bond_atom_site_label_1
_geom_bond_atom_site_label_2
_geom_bond_distance
Cl1 C15 1.746(3)
O2 C4 1.447(4)
O2 N5 1.496(3)
O3 C7 1.355(4)
O3 C12 1.447(4)
C4 C7 1.498(4)
C4 C19 1.509(4)
C4 C9 1.550(4)
N5 C10 1.481(4)
N5 C9 1.489(4)
N6 C7 1.257(4)
N6 C11 1.486(4)
C8 C17 1.371(4)
C8 C16 1.390(5)
C8 C9 1.506(4)
C9 H9 0.9600
C10 C21 1.522(5)
C10 C20 1.526(5)
C10 C22 1.531(5)
C11 C13 1.523(5)
C11 C12 1.539(5)
C11 H11 0.9599
C12 H12A 0.9601
C12 H12B 0.9600
C13 C23 1.515(6)
C13 C24 1.514(6)
C13 H13 0.9598
C14 C15 1.367(6)
C14 C17 1.394(5)
C14 H14 0.9600
C15 C18 1.376(5)
C16 C18 1.382(5)
C16 H16 0.9599
C17 H17 0.9600
C18 H18 0.9600
C19 H19A 0.9600
C19 H19B 0.9600
C19 H19C 0.9600
C20 H20A 0.9599
C20 H20B 0.9601
C20 H20C 0.9599
C21 H21A 0.9600
C21 H21B 0.9599
C21 H21C 0.9600
C22 H22A 0.9601
C22 H22B 0.9600
C22 H22C 0.9599
C23 H23A 0.9600
C23 H23B 0.9600
C23 H23C 0.9601
C24 H24A 0.9601
C24 H24B 0.9600
C24 H24C 0.9600

loop_
_cod_related_entry_id
_cod_related_entry_database
_cod_related_entry_code
1 ChemSpider 9327421
